data_4120141
loop_
_publ_author_name
'Jessica N. Boynton'
'Jing-Dong Guo'
'James C. Fettinger'
'Christopher E. Melton'
'Shigeru Nagase'
'Philip P. Power'

_publ_section_title
;
 Linear and Nonlinear Two-Coordinate Vanadium Complexes: Synthesis,
 Characterization, and Magnetic Properties of V(II) Amides
;
_journal_name_full 'Journal of the American Chemical Society'
_journal_page_first 10720
_journal_page_last 10728
_journal_paper_doi 10.1021/ja403244w
_journal_volume 135
_journal_year 2013
_chemical_formula_moiety 'C72 H100 N2 V, 2(C7 H8)'
_chemical_formula_sum 'C86 H116 N2 V'
_chemical_formula_weight 1228.74
_chemical_name_systematic
; 
 ? 
;
_space_group_crystal_system monoclinic
_space_group_IT_number 15
_space_group_name_Hall '-C 2yc'
_space_group_name_H-M_alt 'C 1 2/c 1'
_symmetry_space_group_name_Hall '-C 2yc'
_symmetry_space_group_name_H-M 'C 1 2/c 1'
_atom_sites_solution_hydrogens geom
_audit_creation_method SHELXL-2012
_cell_angle_alpha 90
_cell_angle_beta 92.8920(10)
_cell_angle_gamma 90
_cell_formula_units_Z 4
_cell_length_a 14.5715(7)
_cell_length_b 31.4168(12)
_cell_length_c 15.8600(6)
_cell_measurement_reflns_used 9996
_cell_measurement_temperature 90(2)
_cell_measurement_theta_max 68.25
_cell_measurement_theta_min 2.81
_cell_volume 7251.3(5)
_computing_cell_refinement 'SAINT (7.68A) (Bruker, 2009)'
_computing_data_collection 'Apex2 (2012.2-0) (Bruker, 2012)'
_computing_data_reduction 'SAINT (7.68A) (Bruker, 2009)'
_computing_molecular_graphics 'Bruker SHELXTL'
_computing_publication_material 'Bruker SHELXTL'
_computing_structure_refinement 'SHELXL-2012 (Sheldrick, 2012)'
_computing_structure_solution 'SHELXS-97 (Sheldrick, 2008)'
_diffrn_ambient_temperature 90(2)
_diffrn_measured_fraction_theta_full 0.967
_diffrn_measured_fraction_theta_max 0.966
_diffrn_measurement_device_type 'Bruker Duo APEX-II CCD'
_diffrn_measurement_method '\f and \w scans'
_diffrn_radiation_type CuK\a
_diffrn_radiation_wavelength 1.54178
_diffrn_reflns_av_R_equivalents 0.0340
_diffrn_reflns_av_unetI/netI 0.0259
_diffrn_reflns_Laue_measured_fraction_full 0.967
_diffrn_reflns_Laue_measured_fraction_max 0.966
_diffrn_reflns_limit_h_max 15
_diffrn_reflns_limit_h_min -16
_diffrn_reflns_limit_k_max 37
_diffrn_reflns_limit_k_min -37
_diffrn_reflns_limit_l_max 19
_diffrn_reflns_limit_l_min -18
_diffrn_reflns_number 25651
_diffrn_reflns_point_group_measured_fraction_full 0.967
_diffrn_reflns_point_group_measured_fraction_max 0.966
_diffrn_reflns_theta_full 67.679
_diffrn_reflns_theta_max 68.239
_diffrn_reflns_theta_min 2.813
_exptl_absorpt_coefficient_mu 1.470
_exptl_absorpt_correction_T_max 0.6663
_exptl_absorpt_correction_T_min 0.5142
_exptl_absorpt_correction_type multi-scan
_exptl_absorpt_process_details 'SADABS 2012/1 (Sheldrick, 2012)'
_exptl_crystal_colour Red
_exptl_crystal_density_diffrn 1.126
_exptl_crystal_description Block
_exptl_crystal_F_000 2676
_exptl_crystal_size_max 0.455
_exptl_crystal_size_mid 0.343
_exptl_crystal_size_min 0.264
_refine_diff_density_max 0.384
_refine_diff_density_min -0.423
_refine_diff_density_rms 0.045
_refine_ls_extinction_method none
_refine_ls_goodness_of_fit_ref 1.036
_refine_ls_hydrogen_treatment constr
_refine_ls_matrix_type full
_refine_ls_number_parameters 469
_refine_ls_number_reflns 6422
_refine_ls_number_restraints 43
_refine_ls_restrained_S_all 1.069
_refine_ls_R_factor_all 0.0425
_refine_ls_R_factor_gt 0.0412
_refine_ls_shift/su_max 0.001
_refine_ls_shift/su_mean 0.000
_refine_ls_structure_factor_coef Fsqd
_refine_ls_weighting_details
; 
 w=1/[\s^2^(Fo^2^)+(0.0526P)^2^+7.4853P] 
 where P=(Fo^2^+2Fc^2^)/3 
;
_refine_ls_weighting_scheme calc
_refine_ls_wR_factor_gt 0.1045
_refine_ls_wR_factor_ref 0.1051
_reflns_Friedel_coverage 0.000
_reflns_number_gt 6309
_reflns_number_total 6422
_reflns_threshold_expression 'I > 2\s(I)'
_cod_data_source_file ja403244w_si_003.cif
_cod_data_source_block JB41F
_cod_database_code 4120141
_shelx_space_group_comment
; 
The symmetry employed for this shelxl refinement is uniquely defined 
by the following loop, which should always be used as a source of 
symmetry information in preference to the above space-group names. 
They are only intended as comments. 
;
_shelx_estimated_absorpt_t_min 0.554
_shelx_estimated_absorpt_t_max 0.698
_shelxl_version_number 2012-9

loop_
_space_group_symop_operation_xyz
'x, y, z'
'-x, y, -z+1/2'
'x+1/2, y+1/2, z'
'-x+1/2, y+1/2, -z+1/2'
'-x, -y, -z'
'x, -y, z-1/2'
'-x+1/2, -y+1/2, -z'
'x+1/2, -y+1/2, z-1/2'

loop_
_atom_site_label
_atom_site_type_symbol
_atom_site_fract_x
_atom_site_fract_y
_atom_site_fract_z
_atom_site_U_iso_or_equiv
_atom_site_adp_type
_atom_site_occupancy
_atom_site_site_symmetry_order
_atom_site_calc_flag
_atom_site_refinement_flags_posn
_atom_site_refinement_flags_adp
_atom_site_refinement_flags_occupancy
_atom_site_disorder_assembly
_atom_site_disorder_group
V1 V 0.0000 0.12739(2) 0.2500 0.01680(10) Uani 1 2 d S T P . .
N1 N 0.13334(8) 0.12738(4) 0.22790(7) 0.0178(3) Uani 1 1 d . . . . .
H1 H 0.1485 0.1227 0.1757 0.021 Uiso 1 1 calc R U . . .
C1 C 0.20412(10) 0.13413(4) 0.28806(9) 0.0167(3) Uani 1 1 d . . . . .
C2 C 0.17895(10) 0.14155(4) 0.37160(9) 0.0175(3) Uani 1 1 d . . . . .
C3 C 0.24545(10) 0.15042(4) 0.43530(9) 0.0202(3) Uani 1 1 d . . . . .
H3 H 0.2274 0.1558 0.4910 0.024 Uiso 1 1 calc R U . . .
C4 C 0.33765(10) 0.15141(5) 0.41823(9) 0.0220(3) Uani 1 1 d . . . . .
H4 H 0.3827 0.1586 0.4613 0.026 Uiso 1 1 calc R U . . .
C5 C 0.36342(10) 0.14171(4) 0.33735(9) 0.0201(3) Uani 1 1 d . . . . .
H5 H 0.4269 0.1411 0.3262 0.024 Uiso 1 1 calc R U . . .
C6 C 0.29860(10) 0.13285(4) 0.27202(9) 0.0176(3) Uani 1 1 d . . . . .
C7 C 0.08086(10) 0.13725(4) 0.39382(8) 0.0173(3) Uani 1 1 d . . . . .
C8 C 0.02858(10) 0.17361(4) 0.41438(8) 0.0180(3) Uani 1 1 d . . . . .
C9 C -0.05094(10) 0.16824(4) 0.45795(8) 0.0193(3) Uani 1 1 d . . . . .
H9 H -0.0842 0.1928 0.4734 0.023 Uiso 1 1 calc R U . . .
C10 C -0.08408(10) 0.12829(4) 0.47993(9) 0.0186(3) Uani 1 1 d . . . . .
C11 C -0.03649(10) 0.09281(4) 0.45312(8) 0.0192(3) Uani 1 1 d . . . . .
H11 H -0.0601 0.0653 0.4642 0.023 Uiso 1 1 calc R U . . .
C12 C 0.04492(10) 0.09622(4) 0.41042(8) 0.0187(3) Uani 1 1 d . . . . .
C13 C 0.06095(10) 0.21813(4) 0.39213(9) 0.0205(3) Uani 1 1 d . . . . .
H13 H 0.1054 0.2152 0.3464 0.025 Uiso 1 1 calc R U . . .
C14 C -0.01873(11) 0.24615(5) 0.35806(10) 0.0262(3) Uani 1 1 d . . . . .
H14A H -0.0536 0.2310 0.3130 0.039 Uiso 1 1 calc R U . . .
H14B H 0.0057 0.2727 0.3356 0.039 Uiso 1 1 calc R U . . .
H14C H -0.0592 0.2527 0.4038 0.039 Uiso 1 1 calc R U . . .
C15 C 0.11149(12) 0.23995(5) 0.46752(10) 0.0273(3) Uani 1 1 d . . . . .
H15A H 0.0704 0.2420 0.5144 0.041 Uiso 1 1 calc R U . . .
H15B H 0.1306 0.2685 0.4510 0.041 Uiso 1 1 calc R U . . .
H15C H 0.1658 0.2232 0.4853 0.041 Uiso 1 1 calc R U . . .
C16 C -0.17127(11) 0.12436(5) 0.52884(9) 0.0214(3) Uani 1 1 d . . . . .
H16 H -0.2244 0.1296 0.4878 0.026 Uiso 1 1 calc R U . . .
C17 C -0.17575(14) 0.15809(6) 0.59776(13) 0.0439(5) Uani 1 1 d . . . . .
H17A H -0.1238 0.1544 0.6388 0.066 Uiso 1 1 calc R U . . .
H17B H -0.2335 0.1551 0.6263 0.066 Uiso 1 1 calc R U . . .
H17C H -0.1728 0.1865 0.5724 0.066 Uiso 1 1 calc R U . . .
C18 C -0.18483(12) 0.08053(5) 0.56659(11) 0.0327(4) Uani 1 1 d . . . . .
H18A H -0.1912 0.0594 0.5212 0.049 Uiso 1 1 calc R U . . .
H18B H -0.2404 0.0805 0.5989 0.049 Uiso 1 1 calc R U . . .
H18C H -0.1316 0.0733 0.6041 0.049 Uiso 1 1 calc R U . . .
C19 C 0.09941(10) 0.05631(4) 0.39066(9) 0.0218(3) Uani 1 1 d . . . . .
H19 H 0.1371 0.0630 0.3414 0.026 Uiso 1 1 calc R U . . .
C20 C 0.03799(11) 0.01840(5) 0.36576(10) 0.0256(3) Uani 1 1 d . . . . .
H20A H 0.0095 0.0073 0.4159 0.038 Uiso 1 1 calc R U . . .
H20B H 0.0752 -0.0040 0.3412 0.038 Uiso 1 1 calc R U . . .
H20C H -0.0100 0.0276 0.3242 0.038 Uiso 1 1 calc R U . . .
C21 C 0.16593(12) 0.04416(5) 0.46451(11) 0.0319(4) Uani 1 1 d . . . . .
H21A H 0.2051 0.0686 0.4799 0.048 Uiso 1 1 calc R U . . .
H21B H 0.2043 0.0203 0.4479 0.048 Uiso 1 1 calc R U . . .
H21C H 0.1309 0.0358 0.5130 0.048 Uiso 1 1 calc R U . . .
C22 C 0.33250(10) 0.11999(5) 0.18804(9) 0.0182(3) Uani 1 1 d . . . . .
C23 C 0.33481(10) 0.07658(5) 0.16633(9) 0.0210(3) Uani 1 1 d . . . . .
C24 C 0.37346(11) 0.06465(5) 0.09131(10) 0.0246(3) Uani 1 1 d . . . . .
H24 H 0.3749 0.0353 0.0769 0.029 Uiso 1 1 calc R U . . .
C25 C 0.40991(10) 0.09403(5) 0.03681(9) 0.0236(3) Uani 1 1 d . . . . .
C26 C 0.40606(10) 0.13683(5) 0.05856(9) 0.0226(3) Uani 1 1 d . . . . .
H26 H 0.4300 0.1574 0.0217 0.027 Uiso 1 1 calc R U . . .
C27 C 0.36800(10) 0.15039(5) 0.13316(9) 0.0204(3) Uani 1 1 d . . . . .
C28 C 0.29808(11) 0.04269(5) 0.22431(10) 0.0248(3) Uani 1 1 d . . . . .
H28 H 0.2641 0.0576 0.2689 0.030 Uiso 1 1 calc R U . . .
C29 C 0.23088(14) 0.01263(6) 0.17825(12) 0.0401(4) Uani 1 1 d . . . . .
H29A H 0.1816 0.0292 0.1494 0.060 Uiso 1 1 calc R U . . .
H29B H 0.2044 -0.0067 0.2190 0.060 Uiso 1 1 calc R U . . .
H29C H 0.2632 -0.0039 0.1366 0.060 Uiso 1 1 calc R U . . .
C30 C 0.37612(14) 0.01748(6) 0.26862(12) 0.0420(4) Uani 1 1 d . . . . .
H30A H 0.3506 -0.0028 0.3082 0.063 Uiso 1 1 calc R U . . .
H30B H 0.4179 0.0371 0.2995 0.063 Uiso 1 1 calc R U . . .
H30C H 0.4099 0.0019 0.2265 0.063 Uiso 1 1 calc R U . . .
C31 C 0.45241(12) 0.07781(6) -0.04314(10) 0.0305(4) Uani 1 1 d . . . . .
H31 H 0.4115 0.0547 -0.0668 0.037 Uiso 1 1 calc R U . . .
C32 C 0.45937(14) 0.11150(7) -0.11198(11) 0.0429(5) Uani 1 1 d . . . . .
H32A H 0.3989 0.1245 -0.1237 0.064 Uiso 1 1 calc R U . . .
H32B H 0.4802 0.0981 -0.1635 0.064 Uiso 1 1 calc R U . . .
H32C H 0.5034 0.1335 -0.0929 0.064 Uiso 1 1 calc R U . . .
C33 C 0.54655(12) 0.05782(6) -0.02241(11) 0.0335(4) Uani 1 1 d . . . . .
H33A H 0.5707 0.0459 -0.0739 0.050 Uiso 1 1 calc R U . . .
H33B H 0.5404 0.0351 0.0192 0.050 Uiso 1 1 calc R U . . .
H33C H 0.5888 0.0796 0.0008 0.050 Uiso 1 1 calc R U . . .
C34 C 0.36103(10) 0.19756(5) 0.15376(10) 0.0243(3) Uani 1 1 d D . . . .
H34 H 0.3684 0.1997 0.2166 0.029 Uiso 0.73 1 calc R U P A 1
H34B H 0.3299 0.2014 0.2080 0.029 Uiso 0.27 1 calc R U P A 2
C35 C 0.26753(15) 0.21522(7) 0.13007(17) 0.0286(5) Uani 0.73 1 d D . P B 1
H35A H 0.2659 0.2455 0.1445 0.043 Uiso 0.73 1 calc R U P B 1
H35B H 0.2212 0.2000 0.1610 0.043 Uiso 0.73 1 calc R U P B 1
H35C H 0.2545 0.2117 0.0693 0.043 Uiso 0.73 1 calc R U P B 1
C36 C 0.43679(19) 0.22496(10) 0.11936(19) 0.0283(6) Uani 0.73 1 d D . P B 1
H36A H 0.4968 0.2128 0.1363 0.042 Uiso 0.73 1 calc R U P B 1
H36B H 0.4326 0.2539 0.1420 0.042 Uiso 0.73 1 calc R U P B 1
H36C H 0.4297 0.2259 0.0576 0.042 Uiso 0.73 1 calc R U P B 1
C35B C 0.2999(6) 0.2180(2) 0.0781(6) 0.055(2) Uani 0.27 1 d D . P B 2
H35D H 0.2929 0.2486 0.0880 0.082 Uiso 0.27 1 calc R U P B 2
H35E H 0.2392 0.2044 0.0749 0.082 Uiso 0.27 1 calc R U P B 2
H35F H 0.3299 0.2135 0.0249 0.082 Uiso 0.27 1 calc R U P B 2
C36B C 0.4516(4) 0.2200(3) 0.1584(7) 0.046(3) Uani 0.27 1 d D . P B 2
H36D H 0.4423 0.2501 0.1719 0.070 Uiso 0.27 1 calc R U P B 2
H36E H 0.4801 0.2177 0.1040 0.070 Uiso 0.27 1 calc R U P B 2
H36F H 0.4919 0.2070 0.2025 0.070 Uiso 0.27 1 calc R U P B 2
C41 C 0.84832(14) 0.13232(6) 0.82350(13) 0.0416(7) Uani 0.7 1 d G U P C 1
C42 C 0.88046(12) 0.17398(7) 0.82558(17) 0.0457(9) Uani 0.7 1 d G U P C 1
H42 H 0.9444 0.1794 0.8339 0.055 Uiso 0.7 1 calc R U P C 1
C43 C 0.81905(17) 0.20767(5) 0.81548(15) 0.0477(8) Uani 0.7 1 d G . P C 1
H43 H 0.8410 0.2361 0.8169 0.057 Uiso 0.7 1 calc R U P C 1
C44 C 0.72549(15) 0.19969(7) 0.80331(14) 0.0499(8) Uani 0.7 1 d G . P C 1
H44 H 0.6835 0.2227 0.7964 0.060 Uiso 0.7 1 calc R U P C 1
C45 C 0.69334(11) 0.15803(8) 0.80124(19) 0.0578(10) Uani 0.7 1 d G U P C 1
H45 H 0.6294 0.1526 0.7929 0.069 Uiso 0.7 1 calc R U P C 1
C46 C 0.75475(15) 0.12434(6) 0.81133(17) 0.0480(9) Uani 0.7 1 d G U P C 1
H46 H 0.7328 0.0959 0.8099 0.058 Uiso 0.7 1 calc R U P C 1
C47 C 0.9157(3) 0.09529(10) 0.8304(2) 0.0596(9) Uani 0.7 1 d . . P C 1
H47A H 0.8817 0.0684 0.8284 0.089 Uiso 0.7 1 calc R U P C 1
H47B H 0.9521 0.0973 0.8839 0.089 Uiso 0.7 1 calc R U P C 1
H47C H 0.9567 0.0964 0.7833 0.089 Uiso 0.7 1 calc R U P C 1
C41B C 0.7923(4) 0.18854(14) 0.8234(4) 0.0389(17) Uani 0.3 1 d G . P D 2
C42B C 0.7175(3) 0.1612(2) 0.8142(5) 0.0575(19) Uani 0.3 1 d G U P D 2
H42B H 0.6577 0.1724 0.8018 0.069 Uiso 0.3 1 calc R U P D 2
C43B C 0.7301(4) 0.1176(2) 0.8231(5) 0.067(2) Uani 0.3 1 d G U P D 2
H43B H 0.6789 0.0989 0.8168 0.081 Uiso 0.3 1 calc R U P D 2
C44B C 0.8175(5) 0.10123(12) 0.8412(4) 0.077(3) Uani 0.3 1 d G U P D 2
H44B H 0.8261 0.0714 0.8473 0.093 Uiso 0.3 1 calc R U P D 2
C45B C 0.8924(4) 0.12856(17) 0.8504(4) 0.0530(17) Uani 0.3 1 d G U P D 2
H45B H 0.9521 0.1174 0.8628 0.064 Uiso 0.3 1 calc R U P D 2
C46B C 0.8798(3) 0.17221(15) 0.8416(4) 0.0402(17) Uani 0.3 1 d G U P D 2
H46B H 0.9309 0.1909 0.8479 0.048 Uiso 0.3 1 calc R U P D 2
C47B C 0.7781(9) 0.2346(3) 0.8128(6) 0.092(4) Uani 0.3 1 d . U P D 2
H47D H 0.8362 0.2496 0.8253 0.138 Uiso 0.3 1 calc R U P D 2
H47E H 0.7321 0.2444 0.8515 0.138 Uiso 0.3 1 calc R U P D 2
H47F H 0.7564 0.2406 0.7545 0.138 Uiso 0.3 1 calc R U P D 2

loop_
_atom_site_aniso_label
_atom_site_aniso_U_11
_atom_site_aniso_U_22
_atom_site_aniso_U_33
_atom_site_aniso_U_23
_atom_site_aniso_U_13
_atom_site_aniso_U_12
V1 0.01356(19) 0.02157(18) 0.01530(18) 0.000 0.00112(12) 0.000
N1 0.0177(6) 0.0235(6) 0.0123(6) -0.0010(4) 0.0012(5) -0.0003(4)
C1 0.0188(7) 0.0143(6) 0.0168(7) 0.0011(5) -0.0002(5) -0.0005(5)
C2 0.0192(7) 0.0161(6) 0.0172(7) 0.0007(5) 0.0015(5) -0.0002(5)
C3 0.0242(8) 0.0211(7) 0.0151(6) -0.0013(5) 0.0006(5) -0.0006(5)
C4 0.0212(8) 0.0241(7) 0.0200(7) -0.0011(6) -0.0042(6) -0.0029(6)
C5 0.0159(7) 0.0215(7) 0.0227(7) 0.0005(6) 0.0010(5) -0.0014(5)
C6 0.0189(8) 0.0159(6) 0.0181(7) 0.0016(5) 0.0017(5) -0.0004(5)
C7 0.0181(8) 0.0220(7) 0.0117(6) 0.0001(5) -0.0006(5) -0.0001(5)
C8 0.0197(7) 0.0211(7) 0.0129(6) -0.0014(5) -0.0011(5) -0.0008(5)
C9 0.0212(8) 0.0216(7) 0.0152(6) -0.0027(5) 0.0005(5) 0.0024(5)
C10 0.0177(8) 0.0256(7) 0.0124(6) -0.0002(5) -0.0006(5) -0.0007(5)
C11 0.0206(8) 0.0208(7) 0.0163(7) 0.0012(5) 0.0000(5) -0.0024(5)
C12 0.0194(8) 0.0217(7) 0.0147(6) 0.0005(5) -0.0003(5) 0.0002(5)
C13 0.0243(8) 0.0197(7) 0.0178(7) -0.0009(5) 0.0042(6) -0.0006(5)
C14 0.0316(9) 0.0234(7) 0.0240(8) 0.0032(6) 0.0043(6) 0.0030(6)
C15 0.0343(9) 0.0231(7) 0.0243(8) -0.0042(6) 0.0011(6) -0.0038(6)
C16 0.0193(8) 0.0266(8) 0.0187(7) -0.0005(6) 0.0036(6) -0.0007(5)
C17 0.0439(12) 0.0487(11) 0.0415(10) -0.0207(9) 0.0266(9) -0.0146(9)
C18 0.0293(9) 0.0349(9) 0.0351(9) 0.0102(7) 0.0146(7) 0.0040(7)
C19 0.0227(8) 0.0202(7) 0.0231(7) 0.0025(6) 0.0060(6) 0.0006(6)
C20 0.0307(9) 0.0202(7) 0.0264(7) -0.0012(6) 0.0059(6) 0.0011(6)
C21 0.0272(9) 0.0252(8) 0.0428(10) 0.0063(7) -0.0035(7) 0.0026(6)
C22 0.0123(7) 0.0241(7) 0.0182(7) 0.0007(5) -0.0001(5) 0.0004(5)
C23 0.0165(7) 0.0241(7) 0.0225(7) -0.0009(6) 0.0018(5) 0.0006(5)
C24 0.0229(8) 0.0256(7) 0.0254(8) -0.0048(6) 0.0036(6) 0.0003(6)
C25 0.0169(8) 0.0343(8) 0.0195(7) -0.0026(6) 0.0015(5) 0.0009(6)
C26 0.0171(8) 0.0314(8) 0.0194(7) 0.0037(6) 0.0032(6) -0.0005(6)
C27 0.0157(7) 0.0249(7) 0.0207(7) 0.0014(6) 0.0012(5) -0.0002(5)
C28 0.0273(8) 0.0210(7) 0.0267(8) -0.0012(6) 0.0081(6) -0.0001(6)
C29 0.0381(11) 0.0382(10) 0.0440(10) 0.0050(8) 0.0013(8) -0.0156(8)
C30 0.0410(11) 0.0451(10) 0.0394(10) 0.0170(8) -0.0018(8) -0.0014(8)
C31 0.0276(9) 0.0414(9) 0.0231(8) -0.0080(7) 0.0066(6) -0.0029(7)
C32 0.0442(12) 0.0633(13) 0.0223(8) 0.0003(8) 0.0120(7) 0.0078(9)
C33 0.0316(10) 0.0346(9) 0.0354(9) -0.0093(7) 0.0118(7) 0.0014(7)
C34 0.0239(8) 0.0236(7) 0.0260(8) 0.0031(6) 0.0067(6) -0.0008(6)
C35 0.0229(12) 0.0247(11) 0.0388(14) 0.0013(10) 0.0057(10) 0.0015(8)
C36 0.0191(14) 0.0268(12) 0.0390(16) 0.0044(13) 0.0019(11) -0.0003(10)
C35B 0.058(6) 0.024(3) 0.079(7) -0.008(4) -0.031(5) 0.003(3)
C36B 0.032(5) 0.030(4) 0.074(7) -0.016(5) -0.023(5) 0.000(3)
C41 0.054(2) 0.0511(16) 0.0179(14) 0.0067(11) -0.0115(12) -0.0135(14)
C42 0.058(2) 0.0478(18) 0.0298(17) 0.0001(13) -0.0103(13) -0.0130(16)
C43 0.077(3) 0.044(2) 0.0225(14) 0.0001(14) 0.0020(14) -0.0017(18)
C44 0.068(2) 0.0538(19) 0.0295(14) -0.0079(13) 0.0141(14) 0.0161(17)
C45 0.061(2) 0.083(2) 0.0302(17) -0.0121(15) 0.0170(17) -0.0137(18)
C46 0.067(2) 0.0582(19) 0.0204(15) -0.0014(12) 0.0151(15) -0.0279(16)
C47 0.079(3) 0.0453(18) 0.0520(19) 0.0115(15) -0.0242(17) -0.0033(16)
C41B 0.053(5) 0.042(4) 0.024(3) 0.009(3) 0.018(3) 0.013(3)
C42B 0.051(4) 0.092(4) 0.029(3) -0.010(3) 0.004(3) -0.015(3)
C43B 0.097(5) 0.078(4) 0.029(3) 0.002(3) 0.022(4) -0.028(4)
C44B 0.141(8) 0.050(4) 0.041(4) 0.000(3) 0.009(5) -0.012(5)
C45B 0.074(5) 0.059(4) 0.025(3) -0.004(3) -0.010(3) 0.015(3)
C46B 0.051(3) 0.045(3) 0.025(3) 0.002(3) 0.005(3) -0.004(3)
C47B 0.134(9) 0.077(6) 0.068(6) 0.034(5) 0.046(6) 0.057(7)

loop_
_atom_type_symbol
_atom_type_description
_atom_type_scat_dispersion_real
_atom_type_scat_dispersion_imag
_atom_type_scat_source
C C 0.0181 0.0091 'International Tables Vol C Tables 4.2.6.8 and 6.1.1.4'
H H 0.0000 0.0000 'International Tables Vol C Tables 4.2.6.8 and 6.1.1.4'
N N 0.0311 0.0180 'International Tables Vol C Tables 4.2.6.8 and 6.1.1.4'
V V 0.0687 2.1097 'International Tables Vol C Tables 4.2.6.8 and 6.1.1.4'

loop_
_geom_angle_atom_site_label_1
_geom_angle_atom_site_label_2
_geom_angle_atom_site_label_3
_geom_angle
_geom_angle_site_symmetry_1
_geom_angle_site_symmetry_3
N1 V1 N1 179.98(7) . 2
N1 V1 C7 104.78(5) . 2
N1 V1 C7 75.22(5) 2 2
N1 V1 C7 75.22(5) . .
N1 V1 C7 104.78(5) 2 .
C7 V1 C7 165.96(6) 2 .
C1 N1 V1 125.29(9) . .
C1 N1 H1 117.4 . .
V1 N1 H1 117.4 . .
N1 C1 C2 116.87(13) . .
N1 C1 C6 124.73(13) . .
C2 C1 C6 118.38(13) . .
C3 C2 C1 120.65(13) . .
C3 C2 C7 119.05(12) . .
C1 C2 C7 120.19(12) . .
C4 C3 C2 120.62(13) . .
C4 C3 H3 119.7 . .
C2 C3 H3 119.7 . .
C3 C4 C5 119.09(13) . .
C3 C4 H4 120.5 . .
C5 C4 H4 120.5 . .
C4 C5 C6 121.71(13) . .
C4 C5 H5 119.1 . .
C6 C5 H5 119.1 . .
C5 C6 C1 119.34(13) . .
C5 C6 C22 118.22(13) . .
C1 C6 C22 122.36(13) . .
C8 C7 C12 118.70(13) . .
C8 C7 C2 120.77(12) . .
C12 C7 C2 119.43(12) . .
C8 C7 V1 94.27(8) . .
C12 C7 V1 84.08(8) . .
C2 C7 V1 101.86(8) . .
C9 C8 C7 119.14(13) . .
C9 C8 C13 120.18(12) . .
C7 C8 C13 120.63(13) . .
C8 C9 C10 122.79(13) . .
C8 C9 H9 118.6 . .
C10 C9 H9 118.6 . .
C11 C10 C9 117.41(13) . .
C11 C10 C16 122.08(13) . .
C9 C10 C16 120.47(12) . .
C10 C11 C12 122.30(13) . .
C10 C11 H11 118.8 . .
C12 C11 H11 118.8 . .
C11 C12 C7 119.25(13) . .
C11 C12 C19 119.95(12) . .
C7 C12 C19 120.47(13) . .
C8 C13 C14 111.78(12) . .
C8 C13 C15 111.83(12) . .
C14 C13 C15 110.08(12) . .
C8 C13 H13 107.6 . .
C14 C13 H13 107.6 . .
C15 C13 H13 107.6 . .
C13 C14 H14A 109.5 . .
C13 C14 H14B 109.5 . .
H14A C14 H14B 109.5 . .
C13 C14 H14C 109.5 . .
H14A C14 H14C 109.5 . .
H14B C14 H14C 109.5 . .
C13 C15 H15A 109.5 . .
C13 C15 H15B 109.5 . .
H15A C15 H15B 109.5 . .
C13 C15 H15C 109.5 . .
H15A C15 H15C 109.5 . .
H15B C15 H15C 109.5 . .
C18 C16 C17 109.64(14) . .
C18 C16 C10 113.69(12) . .
C17 C16 C10 112.00(12) . .
C18 C16 H16 107.0 . .
C17 C16 H16 107.0 . .
C10 C16 H16 107.0 . .
C16 C17 H17A 109.5 . .
C16 C17 H17B 109.5 . .
H17A C17 H17B 109.5 . .
C16 C17 H17C 109.5 . .
H17A C17 H17C 109.5 . .
H17B C17 H17C 109.5 . .
C16 C18 H18A 109.5 . .
C16 C18 H18B 109.5 . .
H18A C18 H18B 109.5 . .
C16 C18 H18C 109.5 . .
H18A C18 H18C 109.5 . .
H18B C18 H18C 109.5 . .
C12 C19 C20 112.91(12) . .
C12 C19 C21 111.34(12) . .
C20 C19 C21 110.06(12) . .
C12 C19 H19 107.4 . .
C20 C19 H19 107.4 . .
C21 C19 H19 107.4 . .
C19 C20 H20A 109.5 . .
C19 C20 H20B 109.5 . .
H20A C20 H20B 109.5 . .
C19 C20 H20C 109.5 . .
H20A C20 H20C 109.5 . .
H20B C20 H20C 109.5 . .
C19 C21 H21A 109.5 . .
C19 C21 H21B 109.5 . .
H21A C21 H21B 109.5 . .
C19 C21 H21C 109.5 . .
H21A C21 H21C 109.5 . .
H21B C21 H21C 109.5 . .
C23 C22 C27 119.47(13) . .
C23 C22 C6 119.43(12) . .
C27 C22 C6 120.95(13) . .
C24 C23 C22 119.03(13) . .
C24 C23 C28 119.84(13) . .
C22 C23 C28 121.11(13) . .
C25 C24 C23 122.45(14) . .
C25 C24 H24 118.8 . .
C23 C24 H24 118.8 . .
C24 C25 C26 117.85(13) . .
C24 C25 C31 118.63(14) . .
C26 C25 C31 123.52(14) . .
C25 C26 C27 121.83(14) . .
C25 C26 H26 119.1 . .
C27 C26 H26 119.1 . .
C26 C27 C22 119.35(13) . .
C26 C27 C34 120.79(13) . .
C22 C27 C34 119.82(13) . .
C29 C28 C23 112.44(13) . .
C29 C28 C30 110.21(14) . .
C23 C28 C30 111.36(13) . .
C29 C28 H28 107.5 . .
C23 C28 H28 107.5 . .
C30 C28 H28 107.5 . .
C28 C29 H29A 109.5 . .
C28 C29 H29B 109.5 . .
H29A C29 H29B 109.5 . .
C28 C29 H29C 109.5 . .
H29A C29 H29C 109.5 . .
H29B C29 H29C 109.5 . .
C28 C30 H30A 109.5 . .
C28 C30 H30B 109.5 . .
H30A C30 H30B 109.5 . .
C28 C30 H30C 109.5 . .
H30A C30 H30C 109.5 . .
H30B C30 H30C 109.5 . .
C25 C31 C32 114.00(14) . .
C25 C31 C33 110.83(13) . .
C32 C31 C33 110.31(14) . .
C25 C31 H31 107.1 . .
C32 C31 H31 107.1 . .
C33 C31 H31 107.1 . .
C31 C32 H32A 109.5 . .
C31 C32 H32B 109.5 . .
H32A C32 H32B 109.5 . .
C31 C32 H32C 109.5 . .
H32A C32 H32C 109.5 . .
H32B C32 H32C 109.5 . .
C31 C33 H33A 109.5 . .
C31 C33 H33B 109.5 . .
H33A C33 H33B 109.5 . .
C31 C33 H33C 109.5 . .
H33A C33 H33C 109.5 . .
H33B C33 H33C 109.5 . .
C36B C34 C27 113.7(4) . .
C35 C34 C27 112.06(14) . .
C35 C34 C36 111.51(17) . .
C27 C34 C36 114.59(16) . .
C36B C34 C35B 107.8(5) . .
C27 C34 C35B 105.7(3) . .
C35 C34 H34 106.0 . .
C27 C34 H34 106.0 . .
C36 C34 H34 106.0 . .
C36B C34 H34B 109.8 . .
C27 C34 H34B 109.8 . .
C35B C34 H34B 109.8 . .
C34 C35 H35A 109.5 . .
C34 C35 H35B 109.5 . .
H35A C35 H35B 109.5 . .
C34 C35 H35C 109.5 . .
H35A C35 H35C 109.5 . .
H35B C35 H35C 109.5 . .
C34 C36 H36A 109.5 . .
C34 C36 H36B 109.5 . .
H36A C36 H36B 109.5 . .
C34 C36 H36C 109.5 . .
H36A C36 H36C 109.5 . .
H36B C36 H36C 109.5 . .
C34 C35B H35D 109.5 . .
C34 C35B H35E 109.5 . .
H35D C35B H35E 109.5 . .
C34 C35B H35F 109.5 . .
H35D C35B H35F 109.5 . .
H35E C35B H35F 109.5 . .
C34 C36B H36D 109.5 . .
C34 C36B H36E 109.5 . .
H36D C36B H36E 109.5 . .
C34 C36B H36F 109.5 . .
H36D C36B H36F 109.5 . .
H36E C36B H36F 109.5 . .
C42 C41 C46 120.0 . .
C42 C41 C47 120.1(2) . .
C46 C41 C47 119.8(2) . .
C43 C42 C41 120.0 . .
C43 C42 H42 120.0 . .
C41 C42 H42 120.0 . .
C44 C43 C42 120.0 . .
C44 C43 H43 120.0 . .
C42 C43 H43 120.0 . .
C43 C44 C45 120.0 . .
C43 C44 H44 120.0 . .
C45 C44 H44 120.0 . .
C44 C45 C46 120.0 . .
C44 C45 H45 120.0 . .
C46 C45 H45 120.0 . .
C45 C46 C41 120.0 . .
C45 C46 H46 120.0 . .
C41 C46 H46 120.0 . .
C41 C47 H47A 109.5 . .
C41 C47 H47B 109.5 . .
H47A C47 H47B 109.5 . .
C41 C47 H47C 109.5 . .
H47A C47 H47C 109.5 . .
H47B C47 H47C 109.5 . .
C42B C41B C46B 120.0 . .
C42B C41B C47B 119.4(7) . .
C46B C41B C47B 120.6(7) . .
C43B C42B C41B 120.0 . .
C43B C42B H42B 120.0 . .
C41B C42B H42B 120.0 . .
C42B C43B C44B 120.0 . .
C42B C43B H43B 120.0 . .
C44B C43B H43B 120.0 . .
C43B C44B C45B 120.0 . .
C43B C44B H44B 120.0 . .
C45B C44B H44B 120.0 . .
C46B C45B C44B 120.0 . .
C46B C45B H45B 120.0 . .
C44B C45B H45B 120.0 . .
C45B C46B C41B 120.0 . .
C45B C46B H46B 120.0 . .
C41B C46B H46B 120.0 . .
C41B C47B H47D 109.5 . .
C41B C47B H47E 109.5 . .
H47D C47B H47E 109.5 . .
C41B C47B H47F 109.5 . .
H47D C47B H47F 109.5 . .
H47E C47B H47F 109.5 . .

loop_
_geom_bond_atom_site_label_1
_geom_bond_atom_site_label_2
_geom_bond_distance
_geom_bond_site_symmetry_2
V1 N1 1.9916(12) .
V1 N1 1.9917(12) 2
V1 C7 2.5330(13) 2
V1 C7 2.5330(13) .
N1 C1 1.3857(18) .
N1 H1 0.8800 .
C1 C2 1.4118(19) .
C1 C6 1.413(2) .
C2 C3 1.392(2) .
C2 C7 1.495(2) .
C3 C4 1.384(2) .
C3 H3 0.9500 .
C4 C5 1.388(2) .
C4 H4 0.9500 .
C5 C6 1.394(2) .
C5 H5 0.9500 .
C6 C22 1.4993(19) .
C7 C8 1.420(2) .
C7 C12 1.4209(19) .
C8 C9 1.389(2) .
C8 C13 1.5231(19) .
C9 C10 1.395(2) .
C9 H9 0.9500 .
C10 C11 1.391(2) .
C10 C16 1.527(2) .
C11 C12 1.399(2) .
C11 H11 0.9500 .
C12 C19 1.5251(19) .
C13 C14 1.534(2) .
C13 C15 1.534(2) .
C13 H13 1.0000 .
C14 H14A 0.9800 .
C14 H14B 0.9800 .
C14 H14C 0.9800 .
C15 H15A 0.9800 .
C15 H15B 0.9800 .
C15 H15C 0.9800 .
C16 C18 1.519(2) .
C16 C17 1.526(2) .
C16 H16 1.0000 .
C17 H17A 0.9800 .
C17 H17B 0.9800 .
C17 H17C 0.9800 .
C18 H18A 0.9800 .
C18 H18B 0.9800 .
C18 H18C 0.9800 .
C19 C20 1.530(2) .
C19 C21 1.531(2) .
C19 H19 1.0000 .
C20 H20A 0.9800 .
C20 H20B 0.9800 .
C20 H20C 0.9800 .
C21 H21A 0.9800 .
C21 H21B 0.9800 .
C21 H21C 0.9800 .
C22 C23 1.408(2) .
C22 C27 1.408(2) .
C23 C24 1.393(2) .
C23 C28 1.522(2) .
C24 C25 1.388(2) .
C24 H24 0.9500 .
C25 C26 1.390(2) .
C25 C31 1.526(2) .
C26 C27 1.398(2) .
C26 H26 0.9500 .
C27 C34 1.522(2) .
C28 C29 1.521(2) .
C28 C30 1.528(2) .
C28 H28 1.0000 .
C29 H29A 0.9800 .
C29 H29B 0.9800 .
C29 H29C 0.9800 .
C30 H30A 0.9800 .
C30 H30B 0.9800 .
C30 H30C 0.9800 .
C31 C32 1.528(3) .
C31 C33 1.529(2) .
C31 H31 1.0000 .
C32 H32A 0.9800 .
C32 H32B 0.9800 .
C32 H32C 0.9800 .
C33 H33A 0.9800 .
C33 H33B 0.9800 .
C33 H33C 0.9800 .
C34 C36B 1.496(6) .
C34 C35 1.501(3) .
C34 C36 1.522(3) .
C34 C35B 1.593(6) .
C34 H34 1.0000 .
C34 H34B 1.0000 .
C35 H35A 0.9800 .
C35 H35B 0.9800 .
C35 H35C 0.9800 .
C36 H36A 0.9800 .
C36 H36B 0.9800 .
C36 H36C 0.9800 .
C35B H35D 0.9800 .
C35B H35E 0.9800 .
C35B H35F 0.9800 .
C36B H36D 0.9800 .
C36B H36E 0.9800 .
C36B H36F 0.9800 .
C41 C42 1.3900 .
C41 C46 1.3900 .
C41 C47 1.523(4) .
C42 C43 1.3900 .
C42 H42 0.9500 .
C43 C44 1.3900 .
C43 H43 0.9500 .
C44 C45 1.3900 .
C44 H44 0.9500 .
C45 C46 1.3900 .
C45 H45 0.9500 .
C46 H46 0.9500 .
C47 H47A 0.9800 .
C47 H47B 0.9800 .
C47 H47C 0.9800 .
C41B C42B 1.3900 .
C41B C46B 1.3900 .
C41B C47B 1.470(10) .
C42B C43B 1.3900 .
C42B H42B 0.9500 .
C43B C44B 1.3900 .
C43B H43B 0.9500 .
C44B C45B 1.3900 .
C44B H44B 0.9500 .
C45B C46B 1.3900 .
C45B H45B 0.9500 .
C46B H46B 0.9500 .
C47B H47D 0.9800 .
C47B H47E 0.9800 .
C47B H47F 0.9800 .

loop_
_geom_torsion_atom_site_label_1
_geom_torsion_atom_site_label_2
_geom_torsion_atom_site_label_3
_geom_torsion_atom_site_label_4
_geom_torsion
V1 N1 C1 C2 0.07(17)
V1 N1 C1 C6 178.11(10)
N1 C1 C2 C3 -177.26(12)
C6 C1 C2 C3 4.57(19)
N1 C1 C2 C7 6.61(18)
C6 C1 C2 C7 -171.56(12)
C1 C2 C3 C4 -1.1(2)
C7 C2 C3 C4 175.04(13)
C2 C3 C4 C5 -2.6(2)
C3 C4 C5 C6 2.9(2)
C4 C5 C6 C1 0.6(2)
C4 C5 C6 C22 -176.20(13)
N1 C1 C6 C5 177.70(12)
C2 C1 C6 C5 -4.29(19)
N1 C1 C6 C22 -5.6(2)
C2 C1 C6 C22 172.40(12)
C3 C2 C7 C8 73.43(17)
C1 C2 C7 C8 -110.38(15)
C3 C2 C7 C12 -94.38(16)
C1 C2 C7 C12 81.81(16)
C3 C2 C7 V1 175.76(11)
C1 C2 C7 V1 -8.05(14)
C12 C7 C8 C9 6.72(19)
C2 C7 C8 C9 -161.17(12)
V1 C7 C8 C9 92.31(12)
C12 C7 C8 C13 -175.65(12)
C2 C7 C8 C13 16.45(19)
V1 C7 C8 C13 -90.07(12)
C7 C8 C9 C10 -2.5(2)
C13 C8 C9 C10 179.87(13)
C8 C9 C10 C11 -2.9(2)
C8 C9 C10 C16 179.22(13)
C9 C10 C11 C12 4.0(2)
C16 C10 C11 C12 -178.09(13)
C10 C11 C12 C7 0.2(2)
C10 C11 C12 C19 173.63(13)
C8 C7 C12 C11 -5.61(19)
C2 C7 C12 C11 162.45(12)
V1 C7 C12 C11 -97.26(12)
C8 C7 C12 C19 -179.02(12)
C2 C7 C12 C19 -10.96(19)
V1 C7 C12 C19 89.34(12)
C9 C8 C13 C14 -44.03(17)
C7 C8 C13 C14 138.37(13)
C9 C8 C13 C15 79.90(17)
C7 C8 C13 C15 -97.70(15)
C11 C10 C16 C18 16.7(2)
C9 C10 C16 C18 -165.47(14)
C11 C10 C16 C17 141.71(16)
C9 C10 C16 C17 -40.5(2)
C11 C12 C19 C20 38.06(18)
C7 C12 C19 C20 -148.58(13)
C11 C12 C19 C21 -86.33(16)
C7 C12 C19 C21 87.03(16)
C5 C6 C22 C23 98.94(16)
C1 C6 C22 C23 -77.78(17)
C5 C6 C22 C27 -76.57(18)
C1 C6 C22 C27 106.71(16)
C27 C22 C23 C24 0.9(2)
C6 C22 C23 C24 -174.71(14)
C27 C22 C23 C28 179.35(14)
C6 C22 C23 C28 3.8(2)
C22 C23 C24 C25 0.0(2)
C28 C23 C24 C25 -178.56(14)
C23 C24 C25 C26 -0.8(2)
C23 C24 C25 C31 178.87(14)
C24 C25 C26 C27 0.8(2)
C31 C25 C26 C27 -178.84(14)
C25 C26 C27 C22 0.0(2)
C25 C26 C27 C34 -177.46(13)
C23 C22 C27 C26 -0.8(2)
C6 C22 C27 C26 174.66(13)
C23 C22 C27 C34 176.65(13)
C6 C22 C27 C34 -7.8(2)
C24 C23 C28 C29 -52.4(2)
C22 C23 C28 C29 129.12(15)
C24 C23 C28 C30 71.85(19)
C22 C23 C28 C30 -106.62(16)
C24 C25 C31 C32 159.68(15)
C26 C25 C31 C32 -20.7(2)
C24 C25 C31 C33 -75.16(19)
C26 C25 C31 C33 104.46(17)
C26 C27 C34 C36B -58.9(5)
C22 C27 C34 C36B 123.7(5)
C26 C27 C34 C35 97.38(19)
C22 C27 C34 C35 -80.08(19)
C26 C27 C34 C36 -31.0(2)
C22 C27 C34 C36 151.56(18)
C26 C27 C34 C35B 59.3(5)
C22 C27 C34 C35B -118.2(4)
C46 C41 C42 C43 0.0
C47 C41 C42 C43 177.1(2)
C41 C42 C43 C44 0.0
C42 C43 C44 C45 0.0
C43 C44 C45 C46 0.0
C44 C45 C46 C41 0.0
C42 C41 C46 C45 0.0
C47 C41 C46 C45 -177.1(2)
C46B C41B C42B C43B 0.0
C47B C41B C42B C43B 179.2(6)
C41B C42B C43B C44B 0.0
C42B C43B C44B C45B 0.0
C43B C44B C45B C46B 0.0
C44B C45B C46B C41B 0.0
C42B C41B C46B C45B 0.0
C47B C41B C46B C45B -179.2(6)
